data_2242612
loop_
_publ_author_name
'Raquel Geralda, Isid\'orio'
'Flaviano Melo, Ottoni'
'Ricardo Jos\'e, Alves'
'Nivaldo L\'ucio, Speziali'

_publ_section_title
;
 Crystal structure of 2-hydroxy-3-(prop-2-yn-1-yl)naphthalene-1,4-dione
;
_journal_coeditor_code IS5498
_journal_issue 9
_journal_name_full 'Acta Crystallographica Section E'
_journal_page_first 1319
_journal_page_last 1321
_journal_paper_doi 10.1107/S2056989018011647
_journal_volume 74
_journal_year 2018
_chemical_formula_iupac 'C13 H8 O3'
_chemical_formula_moiety 'C13 H8 O3'
_chemical_formula_sum 'C13 H8 O3'
_chemical_formula_weight 212.19
_chemical_melting_point_gt 396.8
_chemical_melting_point_lt 397.5
_chemical_name_common ' C-propargyl lawsone'
_chemical_name_systematic
;
2-Hydroxy-3-(prop-2-yn-1-yl)naphthalene-1,4-dione
;
_space_group_crystal_system triclinic
_space_group_IT_number 2
_space_group_name_Hall '-P 1'
_space_group_name_H-M_alt 'P -1'
_symmetry_space_group_name_Hall '-P 1'
_symmetry_space_group_name_H-M 'P -1'
_atom_sites_solution_hydrogens mixed
_atom_sites_solution_primary dual
_audit_creation_method
;
Olex2 1.2
(compiled 2018.04.18 svn.r3501 for OlexSys, GUI svn.r5488)
;
_cell_angle_alpha 96.814(7)
_cell_angle_beta 93.432(7)
_cell_angle_gamma 102.977(7)
_cell_formula_units_Z 2
_cell_length_a 5.3695(4)
_cell_length_b 9.5278(8)
_cell_length_c 10.2972(9)
_cell_measurement_reflns_used 1721
_cell_measurement_temperature 293(2)
_cell_measurement_theta_max 28.6890
_cell_measurement_theta_min 3.1570
_cell_volume 507.68(7)
_computing_cell_refinement
;
CrysAlis PRO (Rigaku OD, 2015)
;
_computing_data_collection
;
CrysAlis PRO (Rigaku OD, 2015)
;
_computing_data_reduction
;
CrysAlis PRO (Rigaku OD, 2015)
;
_computing_molecular_graphics
;
<i>OLEX2</i> (Dolomanov <i>et al.</i>,  2009)
;
_computing_publication_material
;
<i>OLEX2</i> (Dolomanov <i>et al.</i>,  2009)
;
_computing_structure_refinement
;
<i>SHELXL2014</i> (Sheldrick, 2015<i>b</i>)
;
_computing_structure_solution
;
<i>SHELXT</i> (Sheldrick, 2015<i>a</i>)
;
_diffrn_ambient_temperature 293(2)
_diffrn_detector_area_resol_mean 10.4186
_diffrn_measured_fraction_theta_full 0.999
_diffrn_measured_fraction_theta_max 0.876
_diffrn_measurement_device 'four-circle diffractometer'
_diffrn_measurement_device_type 'Rigaku Xcalibur Atlas Gemini ultra'
_diffrn_measurement_method '\w scans'
_diffrn_radiation_monochromator graphite
_diffrn_radiation_type MoK\a
_diffrn_radiation_wavelength 0.71073
_diffrn_reflns_av_R_equivalents 0.0334
_diffrn_reflns_limit_h_max 7
_diffrn_reflns_limit_h_min -7
_diffrn_reflns_limit_k_max 12
_diffrn_reflns_limit_k_min -12
_diffrn_reflns_limit_l_max 14
_diffrn_reflns_limit_l_min -13
_diffrn_reflns_number 7946
_diffrn_reflns_theta_full 25.242
_diffrn_reflns_theta_max 29.590
_diffrn_reflns_theta_min 2.775
_exptl_absorpt_coefficient_mu 0.099
_exptl_absorpt_correction_T_max 1.00000
_exptl_absorpt_correction_T_min 0.71964
_exptl_absorpt_correction_type multi-scan
_exptl_absorpt_process_details
;
(CrysAlis PRO; Rigaku OD, 2015)
;
_exptl_crystal_colour colourless
_exptl_crystal_density_diffrn 1.388
_exptl_crystal_description prism
_exptl_crystal_F_000 220
_exptl_crystal_size_max 0.4
_exptl_crystal_size_mid 0.2
_exptl_crystal_size_min 0.05
_refine_diff_density_max 0.208
_refine_diff_density_min -0.5
_refine_ls_extinction_method none
_refine_ls_goodness_of_fit_ref 1.047
_refine_ls_hydrogen_treatment mixed
_refine_ls_matrix_type full
_refine_ls_number_parameters 149
_refine_ls_number_reflns 2508
_refine_ls_number_restraints 0
_refine_ls_restrained_S_all 1.047
_refine_ls_R_factor_all 0.0890
_refine_ls_R_factor_gt 0.0512
_refine_ls_shift/su_max 0.000
_refine_ls_shift/su_mean 0.000
_refine_ls_structure_factor_coef Fsqd
_refine_ls_weighting_details 'w=1/[\s^2^(Fo^2^)+(0.0639P)^2^+0.0580P] where P=(Fo^2^+2Fc^2^)/3'
_refine_ls_weighting_scheme calc
_refine_ls_wR_factor_gt 0.1251
_refine_ls_wR_factor_ref 0.1472
_reflns_number_gt 1563
_reflns_number_total 2508
_reflns_threshold_expression 'I > 2\s(I)'
_cod_data_source_file is5498sup1.cif
_cod_data_source_block I
_cod_original_cell_volume 507.68(8)
_cod_database_code 2242612
_shelx_space_group_comment
;
The symmetry employed for this shelxl refinement is uniquely defined
by the following loop, which should always be used as a source of
symmetry information in preference to the above space-group names.
They are only intended as comments.
;

loop_
_space_group_symop_operation_xyz
'x, y, z'
'-x, -y, -z'

loop_
_atom_site_type_symbol
_atom_site_label
_atom_site_fract_x
_atom_site_fract_y
_atom_site_fract_z
_atom_site_U_iso_or_equiv
_atom_site_adp_type
_atom_site_calc_flag
_atom_site_occupancy
O O3 0.6461(3) 0.33269(14) 0.01419(12) 0.0536(4) Uani d 1
H H3 0.796(5) 0.389(3) 0.002(3) 0.104(10) Uiso d 1
O O1 0.9195(2) 0.59305(13) 0.12532(12) 0.0518(3) Uani d 1
O O2 0.0447(3) 0.36386(14) 0.31887(13) 0.0647(4) Uani d 1
C C1 0.7232(3) 0.54469(17) 0.17533(15) 0.0388(4) Uani d 1
C C2 0.5615(3) 0.39989(17) 0.11881(15) 0.0403(4) Uani d 1
C C3 0.3415(3) 0.33844(17) 0.16560(15) 0.0419(4) Uani d 1
C C4 0.2483(3) 0.41556(18) 0.27733(16) 0.0431(4) Uani d 1
C C5 0.3230(4) 0.6358(2) 0.44404(17) 0.0511(4) Uani d 1
H H5 0.1693 0.5951 0.4767 0.061 Uiso calc 1
C C6 0.4664(4) 0.7695(2) 0.50175(19) 0.0586(5) Uani d 1
H H6 0.4109 0.8182 0.5740 0.070 Uiso calc 1
C C7 0.6917(4) 0.8311(2) 0.4525(2) 0.0642(6) Uani d 1
H H7 0.7871 0.9218 0.4915 0.077 Uiso calc 1
C C8 0.7782(3) 0.7597(2) 0.34557(18) 0.0530(5) Uani d 1
H H8 0.9302 0.8021 0.3123 0.064 Uiso calc 1
C C9 0.6345(3) 0.62361(16) 0.28851(15) 0.0389(4) Uani d 1
C C10 0.4061(3) 0.56178(17) 0.33796(15) 0.0397(4) Uani d 1
C C11 0.1798(4) 0.19019(18) 0.10516(18) 0.0536(5) Uani d 1
H H11A 0.0054 0.1811 0.1290 0.064 Uiso calc 1
H H11B 0.1751 0.1833 0.0103 0.064 Uiso calc 1
C C12 0.2779(4) 0.07067(19) 0.14761(17) 0.0552(5) Uani d 1
C C13 0.3566(5) -0.0258(2) 0.1781(2) 0.0829(7) Uani d 1
H H13 0.4196 -0.1030 0.2026 0.099 Uiso calc 1

loop_
_atom_site_aniso_label
_atom_site_aniso_U_11
_atom_site_aniso_U_22
_atom_site_aniso_U_33
_atom_site_aniso_U_12
_atom_site_aniso_U_13
_atom_site_aniso_U_23
O3 0.0570(8) 0.0492(7) 0.0513(7) 0.0084(6) 0.0167(6) -0.0053(5)
O1 0.0456(7) 0.0531(7) 0.0548(7) 0.0048(6) 0.0176(6) 0.0060(5)
O2 0.0540(8) 0.0635(9) 0.0699(9) -0.0031(6) 0.0256(7) 0.0043(7)
C1 0.0372(9) 0.0400(8) 0.0405(8) 0.0091(7) 0.0057(7) 0.0094(6)
C2 0.0433(9) 0.0397(9) 0.0391(9) 0.0119(7) 0.0057(7) 0.0047(6)
C3 0.0437(9) 0.0374(8) 0.0430(9) 0.0075(7) 0.0018(7) 0.0040(7)
C4 0.0395(9) 0.0443(9) 0.0453(9) 0.0061(7) 0.0073(7) 0.0110(7)
C5 0.0499(10) 0.0575(11) 0.0468(10) 0.0140(8) 0.0121(8) 0.0047(8)
C6 0.0615(12) 0.0620(12) 0.0503(10) 0.0185(10) 0.0071(9) -0.0096(8)
C7 0.0615(13) 0.0533(11) 0.0678(13) 0.0076(10) 0.0001(10) -0.0172(9)
C8 0.0441(10) 0.0488(10) 0.0611(11) 0.0041(8) 0.0066(8) -0.0004(8)
C9 0.0377(9) 0.0390(8) 0.0402(8) 0.0101(7) 0.0019(7) 0.0046(6)
C10 0.0389(9) 0.0430(9) 0.0380(8) 0.0106(7) 0.0049(7) 0.0055(7)
C11 0.0497(10) 0.0458(10) 0.0582(11) 0.0004(8) 0.0023(9) 0.0006(8)
C12 0.0671(12) 0.0395(10) 0.0515(10) 0.0016(9) 0.0070(9) -0.0039(8)
C13 0.113(2) 0.0483(12) 0.0862(16) 0.0257(13) -0.0048(14) 0.0002(11)

loop_
_atom_type_symbol
_atom_type_description
_atom_type_scat_dispersion_real
_atom_type_scat_dispersion_imag
_atom_type_scat_source
C C 0.0033 0.0016 'International Tables Vol C Tables 4.2.6.8 and 6.1.1.4'
H H 0.0000 0.0000 'International Tables Vol C Tables 4.2.6.8 and 6.1.1.4'
O O 0.0106 0.0060 'International Tables Vol C Tables 4.2.6.8 and 6.1.1.4'

loop_
_geom_angle_atom_site_label_1
_geom_angle_atom_site_label_2
_geom_angle_atom_site_label_3
_geom_angle
C2 O3 H3 106.5(17)
O1 C1 C2 118.90(14)
O1 C1 C9 123.40(15)
C9 C1 C2 117.69(14)
O3 C2 C1 115.90(14)
C3 C2 O3 120.71(15)
C3 C2 C1 123.38(14)
C2 C3 C4 119.88(15)
C2 C3 C11 122.10(15)
C4 C3 C11 118.01(15)
O2 C4 C3 121.03(16)
O2 C4 C10 120.40(15)
C3 C4 C10 118.56(14)
C6 C5 H5 119.8
C6 C5 C10 120.37(17)
C10 C5 H5 119.8
C5 C6 H6 120.0
C7 C6 C5 119.98(17)
C7 C6 H6 120.0
C6 C7 H7 119.6
C6 C7 C8 120.80(18)
C8 C7 H7 119.6
C7 C8 H8 120.5
C7 C8 C9 119.08(17)
C9 C8 H8 120.5
C8 C9 C1 120.23(15)
C10 C9 C1 119.71(14)
C10 C9 C8 120.07(15)
C5 C10 C4 119.53(15)
C5 C10 C9 119.69(15)
C9 C10 C4 120.78(14)
C3 C11 H11A 109.1
C3 C11 H11B 109.1
H11A C11 H11B 107.8
C12 C11 C3 112.70(14)
C12 C11 H11A 109.1
C12 C11 H11B 109.1
C13 C12 C11 178.3(2)
C12 C13 H13 180.0

loop_
_geom_bond_atom_site_label_1
_geom_bond_atom_site_label_2
_geom_bond_distance
O3 H3 0.88(3)
O3 C2 1.3426(19)
O1 C1 1.2217(18)
O2 C4 1.2189(19)
C1 C2 1.485(2)
C1 C9 1.473(2)
C2 C3 1.340(2)
C3 C4 1.465(2)
C3 C11 1.521(2)
C4 C10 1.499(2)
C5 H5 0.9300
C5 C6 1.376(3)
C5 C10 1.381(2)
C6 H6 0.9300
C6 C7 1.375(3)
C7 H7 0.9300
C7 C8 1.384(3)
C8 H8 0.9300
C8 C9 1.392(2)
C9 C10 1.390(2)
C11 H11A 0.9700
C11 H11B 0.9700
C11 C12 1.458(3)
C12 C13 1.161(3)
C13 H13 0.9300

loop_
_geom_hbond_atom_site_label_D
_geom_hbond_atom_site_label_H
_geom_hbond_atom_site_label_A
_geom_hbond_site_symmetry_A
_geom_hbond_distance_DH
_geom_hbond_distance_HA
_geom_hbond_distance_DA
_geom_hbond_angle_DHA
O3 H3 O1 2_765 0.89(3) 2.06(3) 2.8118(19) 142(3)
C5 H5 O2 2_566 0.93 2.49 3.231(2) 137

loop_
_geom_torsion_atom_site_label_1
_geom_torsion_atom_site_label_2
_geom_torsion_atom_site_label_3
_geom_torsion_atom_site_label_4
_geom_torsion
_geom_torsion_publ_flag
O1 C1 C2 O3 -0.4(2) no
O1 C1 C2 C3 -179.15(16) no
C9 C1 C2 O3 178.72(14) no
C9 C1 C2 C3 -0.1(2) no
O1 C1 C9 C8 -1.0(2) no
O1 C1 C9 C10 178.81(15) no
C2 C1 C9 C8 179.98(14) no
C2 C1 C9 C10 -0.2(2) no
O3 C2 C3 C4 -178.09(15) no
O3 C2 C3 C11 1.0(2) no
C1 C2 C3 C4 0.7(2) no
C1 C2 C3 C11 179.77(15) no
C2 C3 C4 O2 177.64(16) no
C2 C3 C4 C10 -0.9(2) no
C11 C3 C4 O2 -1.5(2) no
C11 C3 C4 C10 179.92(15) no
C2 C3 C11 C12 79.9(2) no
C4 C3 C11 C12 -100.96(19) no
O2 C4 C10 C5 2.0(3) no
O2 C4 C10 C9 -177.93(16) no
C3 C4 C10 C5 -179.45(16) no
C3 C4 C10 C9 0.7(2) no
C10 C5 C6 C7 1.0(3) no
C6 C5 C10 C4 179.40(17) no
C6 C5 C10 C9 -0.7(3) no
C5 C6 C7 C8 -0.5(3) no
C6 C7 C8 C9 -0.4(3) no
C7 C8 C9 C1 -179.48(16) no
C7 C8 C9 C10 0.7(3) no
C1 C9 C10 C4 -0.1(2) no
C1 C9 C10 C5 -180.00(16) no
C8 C9 C10 C4 179.73(15) no
C8 C9 C10 C5 -0.2(2) no
